data_1519921
loop_
_publ_author_name
'Huth, Susanne L.'
'Threlfall, Terry L.'
'Hursthouse, Michael B.'

_publ_section_title
;
 N,N'-bis(3-Methoxyphenyl)urea
;
_journal_name_full 'Crystal Structure Report Archive'
_journal_page_first 684
_journal_year 2008
_chemical_formula_sum 'C15 H16 N2 O3'
_chemical_formula_weight 272.30
_chemical_name_systematic
;
 N,N'-bis(3-Methoxyphenyl)urea
;
_space_group_IT_number 33
_symmetry_cell_setting orthorhombic
_symmetry_space_group_name_Hall 'P 2c -2n'
_symmetry_space_group_name_H-M 'P n a 21'
_atom_sites_solution_hydrogens geom
_atom_sites_solution_primary direct
_atom_sites_solution_secondary difmap
_cell_angle_alpha 90.00
_cell_angle_beta 90.00
_cell_angle_gamma 90.00
_cell_formula_units_Z 4
_cell_length_a 10.0265(3)
_cell_length_b 4.5597(2)
_cell_length_c 29.0659(11)
_cell_measurement_reflns_used 8597
_cell_measurement_temperature 120(2)
_cell_measurement_theta_max 27.48
_cell_measurement_theta_min 2.91
_cell_volume 1328.83(9)
_computing_cell_refinement 'DENZO (Otwinowski & Minor, 1997) & COLLECT (Hooft, R.W.W., 1998)'
_computing_data_collection 'COLLECT (Hooft, R.W.W., 1998)'
_computing_data_reduction 'DENZO (Otwinowski & Minor, 1997) & COLLECT (Hooft, R.W.W., 1998)'
_computing_structure_refinement 'SHELXL-97 (Sheldrick, 1997)'
_computing_structure_solution 'SHELXS-97 (Sheldrick, 1997)'
_diffrn_ambient_temperature 120(2)
_diffrn_detector_area_resol_mean 9.091
_diffrn_measured_fraction_theta_full 0.993
_diffrn_measured_fraction_theta_max 0.993
_diffrn_measurement_device_type 'Bruker-Nonius Roper CCD camera on \k-goniostat'
_diffrn_measurement_method '\f & \w scans'
_diffrn_radiation_monochromator graphite
_diffrn_radiation_source 'Bruker-Nonius FR591 rotating anode'
_diffrn_radiation_type MoK\a
_diffrn_radiation_wavelength 0.71073
_diffrn_reflns_av_R_equivalents 0.0453
_diffrn_reflns_av_sigmaI/netI 0.0485
_diffrn_reflns_limit_h_max 12
_diffrn_reflns_limit_h_min -12
_diffrn_reflns_limit_k_max 5
_diffrn_reflns_limit_k_min -5
_diffrn_reflns_limit_l_max 20
_diffrn_reflns_limit_l_min -37
_diffrn_reflns_number 7741
_diffrn_reflns_theta_full 27.48
_diffrn_reflns_theta_max 27.48
_diffrn_reflns_theta_min 4.06
_exptl_absorpt_coefficient_mu 0.096
_exptl_absorpt_correction_T_max 0.9924
_exptl_absorpt_correction_T_min 0.9535
_exptl_absorpt_correction_type multi-scan
_exptl_absorpt_process_details 'SADABS 2007/2 (Sheldrick, G.M., 2007)'
_exptl_crystal_colour colourless
_exptl_crystal_density_diffrn 1.361
_exptl_crystal_density_method 'not measured'
_exptl_crystal_description slab
_exptl_crystal_F_000 576
_exptl_crystal_size_max 0.50
_exptl_crystal_size_mid 0.40
_exptl_crystal_size_min 0.08
_refine_diff_density_max 0.259
_refine_diff_density_min -0.239
_refine_diff_density_rms 0.055
_refine_ls_abs_structure_details 'Flack H D (1983), Acta Cryst. A39, 876-881'
_refine_ls_abs_structure_Flack -0.5(16)
_refine_ls_extinction_method none
_refine_ls_goodness_of_fit_ref 1.054
_refine_ls_hydrogen_treatment mixed
_refine_ls_matrix_type full
_refine_ls_number_parameters 189
_refine_ls_number_reflns 2273
_refine_ls_number_restraints 3
_refine_ls_restrained_S_all 1.055
_refine_ls_R_factor_all 0.0548
_refine_ls_R_factor_gt 0.0433
_refine_ls_shift/su_max 0.001
_refine_ls_shift/su_mean 0.000
_refine_ls_structure_factor_coef Fsqd
_refine_ls_weighting_details 'calc w=1/[\s^2^(Fo^2^)+(0.0686P)^2^+0.1058P] where P=(Fo^2^+2Fc^2^)/3'
_refine_ls_weighting_scheme calc
_refine_ls_wR_factor_gt 0.1081
_refine_ls_wR_factor_ref 0.1155
_reflns_number_gt 1910
_reflns_number_total 2273
_reflns_threshold_expression >2sigma(I)
_cod_data_source_file eCrystal-684.cif
_cod_data_source_block 2008lsh068
_cod_depositor_comments
;
Citation :
Huth, Susanne L. and Threlfall, Terry L. and Hursthouse, Michael B. (2008) 
University of Southampton, Crystal Structure Report Archive. 
(doi:10.5258/ecrystals/684)

More at:
http://ecrystals.chem.soton.ac.uk/684/

The following automatic conversions were performed:

'_symmetry_cell_setting' value 'Orthorhombic' changed to
'orthorhombic' according to the built-in table from CIF Core
dictionary named 'cif_core.dic' version 2.4.1 from 2010-06-29.

Automatic conversion script
Id: cif_fix_values 3392 2015-05-12 13:50:21Z andrius 
;
_cod_original_sg_symbol_H-M Pna21
_cod_database_code 1519921

loop_
_symmetry_equiv_pos_as_xyz
'x, y, z'
'-x, -y, z+1/2'
'x+1/2, -y+1/2, z'
'-x+1/2, y+1/2, z+1/2'

loop_
_atom_site_label
_atom_site_type_symbol
_atom_site_fract_x
_atom_site_fract_y
_atom_site_fract_z
_atom_site_U_iso_or_equiv
_atom_site_adp_type
_atom_site_occupancy
_atom_site_symmetry_multiplicity
_atom_site_calc_flag
_atom_site_refinement_flags
_atom_site_disorder_assembly
_atom_site_disorder_group
O2 O 0.48765(19) 0.6038(5) 0.12840(7) 0.0381(5) Uani 1 1 d . . .
O3 O 0.7506(2) 0.6089(5) 0.52457(7) 0.0366(5) Uani 1 1 d . . .
C15 C 0.6438(3) 0.8014(8) 0.53567(11) 0.0364(7) Uani 1 1 d . . .
H15A H 0.6629 0.9974 0.5235 0.055 Uiso 1 1 calc R . .
H15B H 0.6338 0.8122 0.5692 0.055 Uiso 1 1 calc R . .
H15C H 0.5610 0.7275 0.5220 0.055 Uiso 1 1 calc R . .
C14 C 0.5959(3) 0.7949(8) 0.11752(13) 0.0396(8) Uani 1 1 d . . .
H14A H 0.5766 0.9921 0.1292 0.059 Uiso 1 1 calc R . .
H14B H 0.6077 0.8026 0.0841 0.059 Uiso 1 1 calc R . .
H14C H 0.6778 0.7212 0.1319 0.059 Uiso 1 1 calc R . .
C1 C 0.4896(2) 0.6276(5) 0.25530(9) 0.0166(5) Uani 1 1 d . . .
C2 C 0.5270(2) 0.6916(6) 0.21030(10) 0.0204(5) Uani 1 1 d . . .
H2 H 0.5977 0.8252 0.2044 0.025 Uiso 1 1 calc R . .
C3 C 0.4597(2) 0.5579(6) 0.17408(9) 0.0239(5) Uani 1 1 d . . .
C4 C 0.3572(2) 0.3594(6) 0.18286(9) 0.0260(6) Uani 1 1 d . . .
H4 H 0.3128 0.2649 0.1581 0.031 Uiso 1 1 calc R . .
C5 C 0.3201(2) 0.3003(7) 0.22781(12) 0.0249(6) Uani 1 1 d . . .
H5 H 0.2501 0.1651 0.2338 0.030 Uiso 1 1 calc R . .
C6 C 0.3846(2) 0.4372(5) 0.26433(9) 0.0212(5) Uani 1 1 d . . .
H6 H 0.3571 0.4010 0.2951 0.025 Uiso 1 1 calc R . .
C7 C 0.6167(2) 0.6046(4) 0.32672(10) 0.0158(4) Uani 1 1 d . . .
C8 C 0.7450(2) 0.6288(5) 0.39758(9) 0.0170(5) Uani 1 1 d . . .
C9 C 0.7089(2) 0.6947(6) 0.44263(9) 0.0193(5) Uani 1 1 d . . .
H9 H 0.6387 0.8292 0.4487 0.023 Uiso 1 1 calc R . .
C10 C 0.7770(2) 0.5608(6) 0.47867(9) 0.0229(5) Uani 1 1 d . . .
C11 C 0.8784(2) 0.3590(6) 0.46993(10) 0.0247(6) Uani 1 1 d . . .
H11 H 0.9224 0.2633 0.4947 0.030 Uiso 1 1 calc R . .
C12 C 0.9142(2) 0.2995(6) 0.42513(11) 0.0238(6) Uani 1 1 d . . .
H12 H 0.9842 0.1645 0.4191 0.029 Uiso 1 1 calc R . .
C13 C 0.8486(2) 0.4359(5) 0.38856(9) 0.0195(5) Uani 1 1 d . . .
H13 H 0.8747 0.3968 0.3577 0.023 Uiso 1 1 calc R . .
N1 N 0.5592(2) 0.7642(4) 0.29237(10) 0.0183(5) Uani 1 1 d D . .
N2 N 0.6751(2) 0.7639(4) 0.36082(10) 0.0174(5) Uani 1 1 d D . .
O1 O 0.61666(19) 0.3330(3) 0.32643(8) 0.0224(3) Uani 1 1 d . . .
H1N H 0.573(3) 0.948(4) 0.2928(11) 0.027 Uiso 1 1 d D . .
H2N H 0.663(3) 0.946(4) 0.3627(12) 0.027 Uiso 1 1 d D . .

loop_
_atom_site_aniso_label
_atom_site_aniso_U_11
_atom_site_aniso_U_22
_atom_site_aniso_U_33
_atom_site_aniso_U_23
_atom_site_aniso_U_13
_atom_site_aniso_U_12
O2 0.0426(11) 0.0572(15) 0.0146(10) -0.0033(10) -0.0007(9) -0.0131(10)
O3 0.0461(11) 0.0487(14) 0.0148(10) 0.0032(10) -0.0020(9) 0.0137(9)
C15 0.0481(16) 0.0481(17) 0.0130(16) -0.0011(14) 0.0037(13) 0.0067(15)
C14 0.0410(18) 0.055(2) 0.0222(19) 0.0063(16) 0.0062(14) -0.0098(16)
C1 0.0193(11) 0.0129(12) 0.0175(13) -0.0008(10) -0.0050(10) 0.0039(8)
C2 0.0215(11) 0.0206(11) 0.0191(14) 0.0021(12) -0.0003(11) 0.0004(11)
C3 0.0277(13) 0.0273(13) 0.0166(12) -0.0040(11) -0.0036(11) 0.0040(11)
C4 0.0279(13) 0.0249(15) 0.0252(16) -0.0055(12) -0.0097(12) 0.0011(11)
C5 0.0227(13) 0.0224(12) 0.0295(17) -0.0010(14) -0.0025(11) -0.0037(11)
C6 0.0231(11) 0.0206(12) 0.0200(13) 0.0003(10) -0.0005(10) -0.0001(10)
C7 0.0172(9) 0.0147(8) 0.0156(9) 0.0010(11) -0.0012(8) -0.0005(9)
C8 0.0204(11) 0.0132(12) 0.0175(12) 0.0017(10) -0.0035(10) -0.0052(8)
C9 0.0211(11) 0.0189(10) 0.0180(13) 0.0015(12) -0.0024(10) 0.0006(11)
C10 0.0264(12) 0.0261(13) 0.0161(12) 0.0018(11) -0.0002(10) -0.0031(11)
C11 0.0246(12) 0.0264(15) 0.0230(15) 0.0049(12) -0.0061(11) 0.0018(10)
C12 0.0199(12) 0.0221(13) 0.0293(17) -0.0017(13) -0.0054(12) -0.0002(11)
C13 0.0217(12) 0.0174(11) 0.0196(12) -0.0025(10) -0.0008(10) -0.0014(9)
N1 0.0263(10) 0.0110(12) 0.0177(14) 0.0006(8) -0.0048(10) -0.0016(8)
N2 0.0293(11) 0.0091(12) 0.0139(13) -0.0005(7) -0.0031(9) 0.0009(8)
O1 0.0311(8) 0.0126(7) 0.0234(7) 0.0005(11) -0.0078(6) 0.0001(8)

loop_
_atom_type_symbol
_atom_type_description
_atom_type_scat_dispersion_real
_atom_type_scat_dispersion_imag
_atom_type_scat_source
C C 0.0033 0.0016 'International Tables Vol C Tables 4.2.6.8 and 6.1.1.4'
H H 0.0000 0.0000 'International Tables Vol C Tables 4.2.6.8 and 6.1.1.4'
N N 0.0061 0.0033 'International Tables Vol C Tables 4.2.6.8 and 6.1.1.4'
O O 0.0106 0.0060 'International Tables Vol C Tables 4.2.6.8 and 6.1.1.4'

loop_
_geom_angle_atom_site_label_1
_geom_angle_atom_site_label_2
_geom_angle_atom_site_label_3
_geom_angle
_geom_angle_site_symmetry_1
_geom_angle_site_symmetry_3
C3 O2 C14 117.5(2) . .
C10 O3 C15 117.6(2) . .
O3 C15 H15A 109.5 . .
O3 C15 H15B 109.5 . .
H15A C15 H15B 109.5 . .
O3 C15 H15C 109.5 . .
H15A C15 H15C 109.5 . .
H15B C15 H15C 109.5 . .
O2 C14 H14A 109.5 . .
O2 C14 H14B 109.5 . .
H14A C14 H14B 109.5 . .
O2 C14 H14C 109.5 . .
H14A C14 H14C 109.5 . .
H14B C14 H14C 109.5 . .
C6 C1 C2 120.8(2) . .
C6 C1 N1 120.0(2) . .
C2 C1 N1 119.1(2) . .
C3 C2 C1 119.2(2) . .
C3 C2 H2 120.4 . .
C1 C2 H2 120.4 . .
O2 C3 C2 124.5(2) . .
O2 C3 C4 115.3(2) . .
C2 C3 C4 120.3(3) . .
C5 C4 C3 119.8(3) . .
C5 C4 H4 120.1 . .
C3 C4 H4 120.1 . .
C4 C5 C6 120.5(2) . .
C4 C5 H5 119.7 . .
C6 C5 H5 119.7 . .
C1 C6 C5 119.2(2) . .
C1 C6 H6 120.4 . .
C5 C6 H6 120.4 . .
O1 C7 N2 122.6(2) . .
O1 C7 N1 121.9(2) . .
N2 C7 N1 115.49(16) . .
C13 C8 C9 120.6(2) . .
C13 C8 N2 120.2(2) . .
C9 C8 N2 119.1(2) . .
C8 C9 C10 119.1(2) . .
C8 C9 H9 120.5 . .
C10 C9 H9 120.5 . .
O3 C10 C9 124.4(2) . .
O3 C10 C11 115.0(2) . .
C9 C10 C11 120.7(2) . .
C12 C11 C10 119.5(2) . .
C12 C11 H11 120.3 . .
C10 C11 H11 120.3 . .
C11 C12 C13 120.6(2) . .
C11 C12 H12 119.7 . .
C13 C12 H12 119.7 . .
C8 C13 C12 119.5(2) . .
C8 C13 H13 120.3 . .
C12 C13 H13 120.3 . .
C7 N1 C1 121.78(18) . .
C7 N1 H1N 117(2) . .
C1 N1 H1N 121(2) . .
C7 N2 C8 121.96(18) . .
C7 N2 H2N 121(2) . .
C8 N2 H2N 117(2) . .

loop_
_geom_bond_atom_site_label_1
_geom_bond_atom_site_label_2
_geom_bond_distance
_geom_bond_site_symmetry_2
O2 C3 1.373(3) .
O2 C14 1.428(3) .
O3 C10 1.378(3) .
O3 C15 1.422(4) .
C15 H15A 0.9800 .
C15 H15B 0.9800 .
C15 H15C 0.9800 .
C14 H14A 0.9800 .
C14 H14B 0.9800 .
C14 H14C 0.9800 .
C1 C6 1.390(3) .
C1 C2 1.392(4) .
C1 N1 1.427(4) .
C2 C3 1.391(4) .
C2 H2 0.9500 .
C3 C4 1.393(4) .
C4 C5 1.385(4) .
C4 H4 0.9500 .
C5 C6 1.391(4) .
C5 H5 0.9500 .
C6 H6 0.9500 .
C7 O1 1.239(2) .
C7 N2 1.361(4) .
C7 N1 1.363(4) .
C8 C13 1.386(3) .
C8 C9 1.391(4) .
C8 N2 1.418(4) .
C9 C10 1.392(4) .
C9 H9 0.9500 .
C10 C11 1.394(4) .
C11 C12 1.378(4) .
C11 H11 0.9500 .
C12 C13 1.396(4) .
C12 H12 0.9500 .
C13 H13 0.9500 .
N1 H1N 0.848(17) .
N2 H2N 0.840(17) .

loop_
_geom_hbond_atom_site_label_D
_geom_hbond_atom_site_label_H
_geom_hbond_atom_site_label_A
_geom_hbond_distance_DH
_geom_hbond_distance_HA
_geom_hbond_distance_DA
_geom_hbond_angle_DHA
_geom_hbond_site_symmetry_A
N1 H1N O1 0.848(17) 2.06(2) 2.835(3) 152(3) 1_565
N2 H2N O1 0.840(17) 2.11(2) 2.842(2) 146(3) 1_565
